data_7102774
loop_
_publ_author_name
'Larch, Christopher P.'
'Cloke, F. Geoffrey N.'
'Hitchcock, Peter B.'

_publ_section_title
;
 Activation and reduction of diethyl ether by low valent uranium:
 formation of the trimetallic, mixed valence uranium oxo species
 [U(CpRR')(\m-I)2]3(\m3-O) (CpRR' = C5Me5, C5Me4H, C5H4SiMe3)
;
_journal_coden_ASTM CHCOFS
_journal_issue 1
_journal_name_full
;
 Chemical Communications (Cambridge, United Kingdom)
;
_journal_page_first 82
_journal_page_last 84
_journal_paper_doi 10.1039/b714211k
_journal_year 2008
_chemical_compound_source 'synthesis as described'
_chemical_formula_moiety 'C30 H45 I6 O U3'
_chemical_formula_sum 'C30 H45 I6 O U3'
_chemical_formula_weight 1897.15
_space_group_IT_number 14
_symmetry_cell_setting monoclinic
_symmetry_Int_Tables_number 14
_symmetry_space_group_name_Hall '-P 2ybc'
_symmetry_space_group_name_H-M 'P 1 21/c 1'
_atom_sites_solution_hydrogens geom
_atom_sites_solution_primary direct
_atom_sites_solution_secondary difmap
_audit_conform_dict_location ftp://ftp.iucr.org/pub/cif_core.dic
_audit_conform_dict_name cif_core.dic
_audit_conform_dict_version 2.2
_audit_creation_date 2007-07-31T13:45:24-00:00
_audit_creation_method 'WinGX routine CIF_UPDATE'
_cell_angle_alpha 90
_cell_angle_beta 109.891(1)
_cell_angle_gamma 90
_cell_formula_units_Z 8
_cell_length_a 24.5979(5)
_cell_length_b 21.5504(4)
_cell_length_c 16.6282(3)
_cell_measurement_reflns_used 167899
_cell_measurement_temperature 173(2)
_cell_measurement_theta_max 24.713
_cell_measurement_theta_min 3.705
_cell_measurement_wavelength 0.71073
_cell_volume 8288.7(3)
_computing_structure_refinement 'SHELXL-97 (Sheldrick, 1997)'
_diffrn_ambient_temperature 173(2)
_diffrn_measured_fraction_theta_full 0.95
_diffrn_measured_fraction_theta_max 0.95
_diffrn_measurement_device '95mm CCD camera on \k-goniostat'
_diffrn_measurement_device_type KappaCCD
_diffrn_measurement_method CCD
_diffrn_radiation_monochromator graphite
_diffrn_radiation_probe x-ray
_diffrn_radiation_type MoK\a
_diffrn_radiation_wavelength 0.71073
_diffrn_reflns_av_R_equivalents 0.0924
_diffrn_reflns_av_unetI/netI 0.0617
_diffrn_reflns_limit_h_max 28
_diffrn_reflns_limit_h_min -9
_diffrn_reflns_limit_k_max 25
_diffrn_reflns_limit_k_min 0
_diffrn_reflns_limit_l_max 19
_diffrn_reflns_limit_l_min -19
_diffrn_reflns_number 55482
_diffrn_reflns_theta_full 24.67
_diffrn_reflns_theta_max 24.67
_diffrn_reflns_theta_min 3.72
_exptl_absorpt_coefficient_mu 16.185
_exptl_absorpt_correction_T_max 0.3167
_exptl_absorpt_correction_T_min 0.2226
_exptl_absorpt_correction_type multi-scan
_exptl_absorpt_process_details
;
[c.f. r.h. blessing, acta cryst. (1995), a51, 33-38]
;
_exptl_crystal_colour black
_exptl_crystal_density_diffrn 3.041
_exptl_crystal_density_method 'not measured'
_exptl_crystal_description prism
_exptl_crystal_F_000 6616
_exptl_crystal_size_max 0.2
_exptl_crystal_size_mid 0.2
_exptl_crystal_size_min 0.1
_refine_diff_density_max 2.257
_refine_diff_density_min -2.546
_refine_diff_density_rms 0.355
_refine_ls_extinction_method none
_refine_ls_goodness_of_fit_ref 1.071
_refine_ls_hydrogen_treatment constr
_refine_ls_matrix_type full
_refine_ls_number_parameters 442
_refine_ls_number_reflns 13374
_refine_ls_number_restraints 0
_refine_ls_restrained_S_all 1.071
_refine_ls_R_factor_all 0.0583
_refine_ls_R_factor_gt 0.0482
_refine_ls_shift/su_max 0.001
_refine_ls_shift/su_mean 0
_refine_ls_structure_factor_coef Fsqd
_refine_ls_weighting_details 'calc w=1/[\s^2^(Fo^2^)+(0.0499P)^2^+114.3734P] where P=(Fo^2^+2Fc^2^)/3'
_refine_ls_weighting_scheme calc
_refine_ls_wR_factor_gt 0.1128
_refine_ls_wR_factor_ref 0.1189
_reflns_number_gt 11825
_reflns_number_total 13374
_reflns_threshold_expression >2sigma(I)
_cod_data_source_file b714211k.txt
_cod_data_source_block jan703
_cod_original_sg_symbol_H-M P2(1)/c
_cod_database_code 7102774

loop_
_symmetry_equiv_pos_as_xyz
'x, y, z'
'-x, y+1/2, -z+1/2'
'-x, -y, -z'
'x, -y-1/2, z-1/2'

loop_
_atom_site_label
_atom_site_type_symbol
_atom_site_fract_x
_atom_site_fract_y
_atom_site_fract_z
_atom_site_U_iso_or_equiv
_atom_site_adp_type
_atom_site_occupancy
_atom_site_symmetry_multiplicity
_atom_site_calc_flag
_atom_site_refinement_flags
_atom_site_disorder_assembly
_atom_site_disorder_group
U1 U 0.13546(3) 0.64783(3) 0.32905(5) 0.0200(2) Uani 1 1 d . . .
U2 U 0.13068(3) 0.82675(3) 0.31589(4) 0.0204(2) Uani 1 1 d . . .
U3 U 0.26974(4) 0.74429(3) 0.44949(5) 0.01928(18) Uani 1 1 d . A .
U1B U 0.36951(3) 0.32929(4) 0.68329(5) 0.0207(2) Uani 1 1 d . . .
U2B U 0.36347(3) 0.14997(4) 0.68382(5) 0.0213(2) Uani 1 1 d . . .
U3B U 0.23009(4) 0.24766(4) 0.67379(5) 0.01886(18) Uani 1 1 d . B .
I1 I 0.09834(6) 0.73236(6) 0.15971(9) 0.0320(3) Uani 1 1 d . A 1
I2 I 0.04376(6) 0.73473(6) 0.36982(10) 0.0332(4) Uani 1 1 d . A 1
I3 I 0.20084(6) 0.84646(6) 0.51441(8) 0.0282(3) Uani 1 1 d . A 1
I4 I 0.25621(6) 0.84477(6) 0.30436(9) 0.0297(3) Uani 1 1 d . A 1
I5 I 0.26290(6) 0.63853(6) 0.31529(9) 0.0306(3) Uani 1 1 d . A 1
I6 I 0.21208(6) 0.63862(6) 0.52725(8) 0.0321(3) Uani 1 1 d . A 1
O1 O 0.1790(6) 0.7396(5) 0.3661(8) 0.020(3) Uiso 1 1 d . A 1
C1 C 0.1079(9) 0.5477(9) 0.2263(13) 0.030(5) Uiso 1 1 d . A 1
C2 C 0.1401(8) 0.5229(8) 0.3111(11) 0.024(4) Uiso 1 1 d . A 1
C3 C 0.1061(8) 0.5302(8) 0.3634(12) 0.024(4) Uiso 1 1 d . A 1
C4 C 0.0512(8) 0.5574(8) 0.3133(12) 0.023(4) Uiso 1 1 d . A 1
C5 C 0.0549(8) 0.5674(9) 0.2311(12) 0.029(4) Uiso 1 1 d . A 1
C6 C 0.1286(11) 0.5460(11) 0.1517(15) 0.050(6) Uiso 1 1 d . A 1
H6A H 0.1173 0.5844 0.1186 0.075 Uiso 1 1 calc R A 1
H6B H 0.1112 0.5104 0.1152 0.075 Uiso 1 1 calc R A 1
H6C H 0.1708 0.542 0.1721 0.075 Uiso 1 1 calc R A 1
C7 C 0.1988(9) 0.4899(9) 0.3412(13) 0.032(5) Uiso 1 1 d . A 1
H7A H 0.1945 0.4487 0.3633 0.048 Uiso 1 1 calc R A 1
H7B H 0.2265 0.5143 0.3866 0.048 Uiso 1 1 calc R A 1
H7C H 0.2129 0.4855 0.2931 0.048 Uiso 1 1 calc R A 1
C8 C 0.1182(9) 0.5017(9) 0.4502(12) 0.034(5) Uiso 1 1 d . A 1
H8A H 0.1589 0.5082 0.4847 0.051 Uiso 1 1 calc R A 1
H8B H 0.11 0.4571 0.444 0.051 Uiso 1 1 calc R A 1
H8C H 0.0935 0.5212 0.4786 0.051 Uiso 1 1 calc R A 1
C9 C -0.0002(10) 0.5651(11) 0.3364(16) 0.050(6) Uiso 1 1 d . A 1
H9A H -0.0229 0.5267 0.3239 0.075 Uiso 1 1 calc R A 1
H9B H -0.0235 0.5993 0.3033 0.075 Uiso 1 1 calc R A 1
H9C H 0.0111 0.5744 0.3976 0.075 Uiso 1 1 calc R A 1
C10 C 0.0052(9) 0.5929(10) 0.1525(13) 0.040(5) Uiso 1 1 d . A 1
H10A H -0.0274 0.5639 0.1371 0.061 Uiso 1 1 calc R A 1
H10B H 0.019 0.5976 0.104 0.061 Uiso 1 1 calc R A 1
H10C H -0.0074 0.6333 0.1667 0.061 Uiso 1 1 calc R A 1
C11 C 0.1163(8) 0.9409(8) 0.2380(12) 0.023(4) Uiso 1 1 d . A 1
C12 C 0.0693(9) 0.9078(9) 0.1917(13) 0.032(5) Uiso 1 1 d . A 1
C13 C 0.0353(8) 0.8967(8) 0.2427(12) 0.026(4) Uiso 1 1 d . A 1
C14 C 0.0619(8) 0.9232(8) 0.3260(12) 0.023(4) Uiso 1 1 d . A 1
C15 C 0.1142(9) 0.9529(9) 0.3249(13) 0.031(5) Uiso 1 1 d . A 1
C16 C 0.1615(9) 0.9726(10) 0.2066(14) 0.043(5) Uiso 1 1 d . A 1
H16A H 0.1434 1.0071 0.1685 0.064 Uiso 1 1 calc R A 1
H16B H 0.1767 0.9424 0.1755 0.064 Uiso 1 1 calc R A 1
H16C H 0.1933 0.9884 0.2558 0.064 Uiso 1 1 calc R A 1
C17 C 0.0534(9) 0.8949(10) 0.0966(13) 0.039(5) Uiso 1 1 d . A 1
H17A H 0.0886 0.8922 0.0819 0.059 Uiso 1 1 calc R A 1
H17B H 0.029 0.9287 0.064 0.059 Uiso 1 1 calc R A 1
H17C H 0.0321 0.8557 0.0826 0.059 Uiso 1 1 calc R A 1
C18 C -0.0232(10) 0.8663(11) 0.2133(16) 0.050(6) Uiso 1 1 d . A 1
H18A H -0.0254 0.8362 0.1682 0.075 Uiso 1 1 calc R A 1
H18B H -0.0532 0.898 0.191 0.075 Uiso 1 1 calc R A 1
H18C H -0.0292 0.845 0.2617 0.075 Uiso 1 1 calc R A 1
C19 C 0.0383(9) 0.9227(10) 0.3985(13) 0.035(5) Uiso 1 1 d . A 1
H19A H 0.0663 0.9419 0.4491 0.053 Uiso 1 1 calc R A 1
H19B H 0.0313 0.8797 0.4118 0.053 Uiso 1 1 calc R A 1
H19C H 0.0019 0.946 0.3818 0.053 Uiso 1 1 calc R A 1
C20 C 0.1529(10) 0.9947(10) 0.3891(14) 0.044(6) Uiso 1 1 d . A 1
H20A H 0.1469 0.9891 0.4439 0.066 Uiso 1 1 calc R A 1
H20B H 0.1446 1.0378 0.3702 0.066 Uiso 1 1 calc R A 1
H20C H 0.1932 0.9849 0.3959 0.066 Uiso 1 1 calc R A 1
C21 C 0.3539(8) 0.7728(8) 0.5988(12) 0.023(4) Uiso 1 1 d . A 1
C22 C 0.3642(8) 0.7116(9) 0.5844(12) 0.027(4) Uiso 1 1 d . A 1
C23 C 0.3840(8) 0.7070(9) 0.5133(12) 0.025(4) Uiso 1 1 d . A 1
C24 C 0.3852(9) 0.7680(9) 0.4836(13) 0.030(5) Uiso 1 1 d . A 1
C25 C 0.3667(7) 0.8101(8) 0.5363(12) 0.022(4) Uiso 1 1 d . A 1
C26 C 0.3384(10) 0.7958(11) 0.6741(13) 0.040(5) Uiso 1 1 d . A 1
H26A H 0.371 0.7889 0.727 0.059 Uiso 1 1 calc R A 1
H26B H 0.3045 0.7731 0.6768 0.059 Uiso 1 1 calc R A 1
H26C H 0.3296 0.8402 0.6673 0.059 Uiso 1 1 calc R A 1
C27 C 0.3665(9) 0.6575(9) 0.6459(13) 0.034(5) Uiso 1 1 d . A 1
H27A H 0.3302 0.6558 0.658 0.05 Uiso 1 1 calc R A 1
H27B H 0.3989 0.6637 0.6994 0.05 Uiso 1 1 calc R A 1
H27C H 0.3719 0.6184 0.6195 0.05 Uiso 1 1 calc R A 1
C28 C 0.4090(9) 0.6515(9) 0.4831(14) 0.039(5) Uiso 1 1 d . A 1
H28A H 0.3902 0.6136 0.4932 0.059 Uiso 1 1 calc R A 1
H28B H 0.4506 0.6492 0.5147 0.059 Uiso 1 1 calc R A 1
H28C H 0.4025 0.6556 0.4219 0.059 Uiso 1 1 calc R A 1
C29 C 0.4093(10) 0.7887(10) 0.4103(14) 0.043(5) Uiso 1 1 d . A 1
H29A H 0.4013 0.7561 0.3667 0.065 Uiso 1 1 calc R A 1
H29B H 0.4511 0.7955 0.4349 0.065 Uiso 1 1 calc R A 1
H29C H 0.3903 0.8273 0.3841 0.065 Uiso 1 1 calc R A 1
C30 C 0.3657(9) 0.8778(10) 0.5285(14) 0.041(5) Uiso 1 1 d . A 1
H30A H 0.3611 0.8964 0.5797 0.062 Uiso 1 1 calc R A 1
H30B H 0.3333 0.8903 0.4779 0.062 Uiso 1 1 calc R A 1
H30C H 0.402 0.8921 0.5229 0.062 Uiso 1 1 calc R A 1
I1B I 0.45570(6) 0.23649(6) 0.82021(10) 0.0331(4) Uani 1 1 d . B 1
I2B I 0.40229(7) 0.23913(7) 0.55623(10) 0.0339(4) Uani 1 1 d . B 1
I3B I 0.29204(6) 0.14378(6) 0.81003(9) 0.0283(3) Uani 1 1 d . B 1
I4B I 0.23595(6) 0.14587(6) 0.53923(8) 0.0294(3) Uani 1 1 d . B 1
I5B I 0.24298(6) 0.35534(7) 0.55206(9) 0.0311(3) Uani 1 1 d . B 1
I6B I 0.29887(6) 0.34606(6) 0.81255(8) 0.0308(3) Uani 1 1 d . B 1
O1B O 0.3200(7) 0.2436(6) 0.6761(9) 0.028(3) Uiso 1 1 d . B 1
C1B C 0.4318(8) 0.4125(8) 0.6242(12) 0.026(4) Uiso 1 1 d . B 1
C2B C 0.3830(9) 0.4470(9) 0.6273(13) 0.026(5) Uiso 1 1 d . B 1
C3B C 0.3876(9) 0.4539(9) 0.7120(13) 0.030(5) Uiso 1 1 d . B 1
C4B C 0.4393(9) 0.4238(9) 0.7627(13) 0.028(5) Uiso 1 1 d . B 1
C5B C 0.4670(9) 0.3986(9) 0.7108(12) 0.030(4) Uiso 1 1 d . B 1
C6B C 0.4494(10) 0.4028(11) 0.5480(15) 0.049(6) Uiso 1 1 d . B 1
H6B1 H 0.4653 0.4414 0.5343 0.074 Uiso 1 1 calc R B 1
H6B2 H 0.4156 0.3904 0.4992 0.074 Uiso 1 1 calc R B 1
H6B3 H 0.4788 0.3701 0.5601 0.074 Uiso 1 1 calc R B 1
C7B C 0.3424(9) 0.4783(9) 0.5490(13) 0.035(5) Uiso 1 1 d . B 1
H7B1 H 0.3618 0.514 0.5341 0.053 Uiso 1 1 calc R B 1
H7B2 H 0.3079 0.4925 0.5607 0.053 Uiso 1 1 calc R B 1
H7B3 H 0.331 0.4489 0.5013 0.053 Uiso 1 1 calc R B 1
C8B C 0.3479(10) 0.4937(11) 0.7452(15) 0.049(6) Uiso 1 1 d . B 1
H8B1 H 0.3075 0.4868 0.7094 0.073 Uiso 1 1 calc R B 1
H8B2 H 0.3576 0.5377 0.743 0.073 Uiso 1 1 calc R B 1
H8B3 H 0.3532 0.4821 0.8044 0.073 Uiso 1 1 calc R B 1
C9B C 0.4614(12) 0.4233(12) 0.8618(15) 0.057(7) Uiso 1 1 d . B 1
H9B1 H 0.4831 0.4615 0.8833 0.085 Uiso 1 1 calc R B 1
H9B2 H 0.4867 0.3873 0.8826 0.085 Uiso 1 1 calc R B 1
H9B3 H 0.4285 0.4207 0.882 0.085 Uiso 1 1 calc R B 1
C10B C 0.5257(9) 0.3676(10) 0.7372(14) 0.040(5) Uiso 1 1 d . B 1
H10D H 0.537 0.3546 0.7971 0.06 Uiso 1 1 calc R B 1
H10E H 0.5543 0.397 0.7306 0.06 Uiso 1 1 calc R B 1
H10F H 0.5238 0.3313 0.701 0.06 Uiso 1 1 calc R B 1
C11B C 0.4437(8) 0.0570(9) 0.7484(12) 0.025(4) Uiso 1 1 d . B 1
C12B C 0.3914(9) 0.0304(9) 0.7473(13) 0.032(5) Uiso 1 1 d . B 1
C13B C 0.3552(8) 0.0246(9) 0.6619(12) 0.027(4) Uiso 1 1 d . B 1
C14B C 0.3839(9) 0.0462(9) 0.6099(13) 0.027(4) Uiso 1 1 d . B 1
C15B C 0.4410(9) 0.0667(10) 0.6635(13) 0.035(5) Uiso 1 1 d . B 1
C16B C 0.4987(9) 0.0656(9) 0.8296(13) 0.035(5) Uiso 1 1 d . B 1
H16D H 0.5227 0.0282 0.8386 0.052 Uiso 1 1 calc R B 1
H16E H 0.487 0.0727 0.8796 0.052 Uiso 1 1 calc R B 1
H16F H 0.5209 0.1014 0.8215 0.052 Uiso 1 1 calc R B 1
C17B C 0.3792(9) 0.0039(10) 0.8255(13) 0.035(5) Uiso 1 1 d . B 1
H17D H 0.3933 0.0329 0.8735 0.053 Uiso 1 1 calc R B 1
H17E H 0.399 -0.036 0.8416 0.053 Uiso 1 1 calc R B 1
H17F H 0.3375 -0.0021 0.8113 0.053 Uiso 1 1 calc R B 1
C18B C 0.2966(8) -0.0071(9) 0.6347(12) 0.033(5) Uiso 1 1 d . B 1
H18D H 0.276 0.001 0.5739 0.049 Uiso 1 1 calc R B 1
H18E H 0.274 0.0093 0.6685 0.049 Uiso 1 1 calc R B 1
H18F H 0.3019 -0.0519 0.6442 0.049 Uiso 1 1 calc R B 1
C19B C 0.3647(9) 0.0462(10) 0.5111(13) 0.040(5) Uiso 1 1 d . B 1
H19D H 0.3237 0.035 0.487 0.06 Uiso 1 1 calc R B 1
H19E H 0.3878 0.016 0.4926 0.06 Uiso 1 1 calc R B 1
H19F H 0.3704 0.0877 0.4911 0.06 Uiso 1 1 calc R B 1
C20B C 0.4892(10) 0.0894(11) 0.6323(15) 0.048(6) Uiso 1 1 d . B 1
H20D H 0.5121 0.0539 0.6252 0.072 Uiso 1 1 calc R B 1
H20E H 0.5143 0.1182 0.6743 0.072 Uiso 1 1 calc R B 1
H20F H 0.4723 0.1107 0.5773 0.072 Uiso 1 1 calc R B 1
C21B C 0.1444(9) 0.2287(9) 0.7394(12) 0.026(4) Uiso 1 1 d . B 1
C22B C 0.1381(8) 0.2934(8) 0.7142(11) 0.024(4) Uiso 1 1 d . B 1
C23B C 0.1198(8) 0.2936(9) 0.6247(12) 0.027(4) Uiso 1 1 d . B 1
C24B C 0.1154(9) 0.2331(9) 0.5935(13) 0.027(4) Uiso 1 1 d . B 1
C25B C 0.1295(8) 0.1922(9) 0.6638(12) 0.027(4) Uiso 1 1 d . B 1
C26B C 0.1602(10) 0.2092(11) 0.8320(13) 0.043(6) Uiso 1 1 d . B 1
H26D H 0.171 0.1653 0.8377 0.065 Uiso 1 1 calc R B 1
H26E H 0.1269 0.2155 0.8508 0.065 Uiso 1 1 calc R B 1
H26F H 0.1927 0.2342 0.8675 0.065 Uiso 1 1 calc R B 1
C27B C 0.1425(9) 0.3456(9) 0.7739(13) 0.035(5) Uiso 1 1 d . B 1
H27D H 0.1039 0.3562 0.7745 0.052 Uiso 1 1 calc R B 1
H27E H 0.1592 0.3818 0.7551 0.052 Uiso 1 1 calc R B 1
H27F H 0.1673 0.3336 0.8315 0.052 Uiso 1 1 calc R B 1
C28B C 0.0986(9) 0.3493(10) 0.5668(13) 0.039(5) Uiso 1 1 d . B 1
H28D H 0.0569 0.3542 0.5538 0.058 Uiso 1 1 calc R B 1
H28E H 0.1066 0.343 0.5135 0.058 Uiso 1 1 calc R B 1
H28F H 0.1186 0.3867 0.5956 0.058 Uiso 1 1 calc R B 1
C29B C 0.0863(10) 0.2138(11) 0.4993(14) 0.046(6) Uiso 1 1 d . B 1
H29D H 0.0443 0.2177 0.4834 0.069 Uiso 1 1 calc R B 1
H29E H 0.0962 0.1707 0.4919 0.069 Uiso 1 1 calc R B 1
H29F H 0.0999 0.2408 0.4626 0.069 Uiso 1 1 calc R B 1
C30B C 0.1263(9) 0.1213(9) 0.6630(13) 0.036(5) Uiso 1 1 d . B 1
H30D H 0.1534 0.105 0.7167 0.054 Uiso 1 1 calc R B 1
H30E H 0.1364 0.1052 0.6148 0.054 Uiso 1 1 calc R B 1
H30F H 0.0869 0.1083 0.657 0.054 Uiso 1 1 calc R B 1

loop_
_atom_site_aniso_label
_atom_site_aniso_U_11
_atom_site_aniso_U_22
_atom_site_aniso_U_33
_atom_site_aniso_U_23
_atom_site_aniso_U_13
_atom_site_aniso_U_12
U1 0.0181(4) 0.0170(5) 0.0238(4) -0.0004(3) 0.0056(3) 0.0005(3)
U2 0.0174(4) 0.0177(5) 0.0248(4) -0.0006(3) 0.0054(3) 0.0005(3)
U3 0.0166(5) 0.0184(4) 0.0230(4) 0.0006(3) 0.0070(4) -0.0002(2)
U1B 0.0182(4) 0.0185(5) 0.0251(4) 0.0010(3) 0.0071(3) -0.0014(3)
U2B 0.0194(4) 0.0177(5) 0.0272(4) 0.0002(3) 0.0084(3) -0.0004(3)
U3B 0.0151(4) 0.0189(4) 0.0220(4) 0.0002(3) 0.0055(4) -0.0005(2)
I1 0.0386(8) 0.0304(8) 0.0232(7) -0.0012(6) 0.0055(6) 0.0013(6)
I2 0.0267(8) 0.0315(8) 0.0473(9) -0.0009(7) 0.0203(7) 0.0000(6)
I3 0.0286(7) 0.0296(7) 0.0272(7) -0.0066(6) 0.0104(6) 0.0017(5)
I4 0.0243(7) 0.0347(7) 0.0330(7) 0.0110(6) 0.0134(6) 0.0004(5)
I5 0.0295(7) 0.0305(7) 0.0376(7) -0.0069(6) 0.0190(6) 0.0009(5)
I6 0.0316(8) 0.0375(8) 0.0245(7) 0.0073(6) 0.0061(6) -0.0084(6)
I1B 0.0252(8) 0.0324(8) 0.0330(8) 0.0021(6) -0.0013(6) -0.0012(5)
I2B 0.0404(9) 0.0323(8) 0.0369(8) -0.0015(6) 0.0232(7) -0.0011(6)
I3B 0.0273(7) 0.0283(7) 0.0315(7) 0.0085(6) 0.0128(6) 0.0024(5)
I4B 0.0263(7) 0.0314(7) 0.0274(7) -0.0074(6) 0.0051(6) -0.0014(5)
I5B 0.0271(8) 0.0304(7) 0.0302(7) 0.0103(6) 0.0026(6) -0.0008(5)
I6B 0.0330(8) 0.0344(8) 0.0264(7) -0.0100(6) 0.0120(6) -0.0065(6)

loop_
_atom_type_symbol
_atom_type_description
_atom_type_scat_dispersion_real
_atom_type_scat_dispersion_imag
_atom_type_scat_source
C C 0.0033 0.0016 'International Tables Vol C Tables 4.2.6.8 and 6.1.1.4'
H H 0 0 'International Tables Vol C Tables 4.2.6.8 and 6.1.1.4'
I I -0.4742 1.8119 'International Tables Vol C Tables 4.2.6.8 and 6.1.1.4'
O O 0.0106 0.006 'International Tables Vol C Tables 4.2.6.8 and 6.1.1.4'
U U -9.6767 9.6646 'International Tables Vol C Tables 4.2.6.8 and 6.1.1.4'

loop_
_geom_angle_atom_site_label_1
_geom_angle_atom_site_label_2
_geom_angle_atom_site_label_3
_geom_angle
_geom_angle_site_symmetry_1
_geom_angle_site_symmetry_3
_geom_angle_publ_flag
O1 U1 C1 151.4(5) . . ?
O1 U1 C2 150.9(5) . . ?
C1 U1 C2 31.4(6) . . ?
O1 U1 C5 156.0(5) . . ?
C1 U1 C5 30.0(6) . . ?
C2 U1 C5 49.5(6) . . ?
O1 U1 C3 153.5(5) . . ?
C1 U1 C3 50.6(6) . . ?
C2 U1 C3 29.8(5) . . ?
C5 U1 C3 49.2(6) . . ?
O1 U1 C4 156.2(5) . . ?
C1 U1 C4 50.4(6) . . ?
C2 U1 C4 49.8(5) . . ?
C5 U1 C4 29.8(6) . . ?
C3 U1 C4 30.3(5) . . ?
O1 U1 I2 74.2(3) . . ?
C1 U1 I2 124.4(4) . . ?
C2 U1 I2 131.8(4) . . ?
C5 U1 I2 94.5(4) . . ?
C3 U1 I2 104.1(4) . . ?
C4 U1 I2 82.7(4) . . ?
O1 U1 I6 73.2(3) . . ?
C1 U1 I6 122.5(4) . . ?
C2 U1 I6 91.1(4) . . ?
C5 U1 I6 129.2(4) . . ?
C3 U1 I6 80.4(4) . . ?
C4 U1 I6 102.2(4) . . ?
I2 U1 I6 91.66(4) . . ?
O1 U1 I1 72.9(3) . . ?
C1 U1 I1 87.9(4) . . ?
C2 U1 I1 118.4(4) . . ?
C5 U1 I1 84.5(4) . . ?
C3 U1 I1 133.5(4) . . ?
C4 U1 I1 109.5(4) . . ?
I2 U1 I1 80.92(4) . . ?
I6 U1 I1 146.11(4) . . ?
O1 U1 I5 71.8(3) . . ?
C1 U1 I5 86.9(4) . . ?
C2 U1 I5 81.5(4) . . ?
C5 U1 I5 116.5(4) . . ?
C3 U1 I5 106.7(4) . . ?
C4 U1 I5 131.2(4) . . ?
I2 U1 I5 146.02(4) . . ?
I6 U1 I5 79.81(4) . . ?
I1 U1 I5 88.07(4) . . ?
O1 U1 U3 29.5(3) . . ?
C1 U1 U3 138.7(4) . . ?
C2 U1 U3 122.2(4) . . ?
C5 U1 U3 168.6(4) . . ?
C3 U1 U3 129.1(4) . . ?
C4 U1 U3 155.0(4) . . ?
I2 U1 U3 96.71(3) . . ?
I6 U1 U3 52.79(3) . . ?
I1 U1 U3 95.03(3) . . ?
I5 U1 U3 52.15(3) . . ?
O1 U2 C13 155.4(5) . . ?
O1 U2 C14 152.2(5) . . ?
C13 U2 C14 30.7(5) . . ?
O1 U2 C12 155.3(5) . . ?
C13 U2 C12 29.8(6) . . ?
C14 U2 C12 50.5(6) . . ?
O1 U2 C11 154.0(5) . . ?
C13 U2 C11 48.4(6) . . ?
C14 U2 C11 50.3(6) . . ?
C12 U2 C11 28.6(6) . . ?
O1 U2 C15 151.6(5) . . ?
C13 U2 C15 49.8(6) . . ?
C14 U2 C15 30.5(6) . . ?
C12 U2 C15 50.1(6) . . ?
C11 U2 C15 31.3(6) . . ?
O1 U2 I1 73.7(3) . . ?
C13 U2 I1 92.9(4) . . ?
C14 U2 I1 123.5(4) . . ?
C12 U2 I1 82.6(4) . . ?
C11 U2 I1 103.4(4) . . ?
C15 U2 I1 132.4(4) . . ?
O1 U2 I4 73.7(3) . . ?
C13 U2 I4 128.0(4) . . ?
C14 U2 I4 123.2(4) . . ?
C12 U2 I4 100.0(4) . . ?
C11 U2 I4 80.5(4) . . ?
C15 U2 I4 92.7(4) . . ?
I1 U2 I4 90.41(4) . . ?
O1 U2 I3 72.1(3) . . ?
C13 U2 I3 118.2(4) . . ?
C14 U2 I3 87.9(4) . . ?
C12 U2 I3 131.5(4) . . ?
C11 U2 I3 107.8(4) . . ?
C15 U2 I3 81.4(4) . . ?
I1 U2 I3 145.81(4) . . ?
I4 U2 I3 81.47(4) . . ?
O1 U2 I2 72.6(3) . . ?
C13 U2 I2 85.0(4) . . ?
C14 U2 I2 88.2(4) . . ?
C12 U2 I2 110.6(4) . . ?
C11 U2 I2 133.1(4) . . ?
C15 U2 I2 117.5(4) . . ?
I1 U2 I2 80.22(4) . . ?
I4 U2 I2 146.32(4) . . ?
I3 U2 I2 88.33(4) . . ?
O1 U2 U3 29.8(3) . . ?
C13 U2 U3 171.1(4) . . ?
C14 U2 U3 140.4(4) . . ?
C12 U2 U3 152.9(4) . . ?
C11 U2 U3 129.5(4) . . ?
C15 U2 U3 123.0(4) . . ?
I1 U2 U3 95.91(3) . . ?
I4 U2 U3 52.93(3) . . ?
I3 U2 U3 53.03(3) . . ?
I2 U2 U3 95.64(3) . . ?
O1 U3 C21 152.5(5) . . ?
O1 U3 C22 155.6(5) . . ?
C21 U3 C22 29.5(6) . . ?
O1 U3 C25 151.3(5) . . ?
C21 U3 C25 30.5(5) . . ?
C22 U3 C25 49.4(6) . . ?
O1 U3 C24 153.8(5) . . ?
C21 U3 C24 49.8(6) . . ?
C22 U3 C24 49.0(6) . . ?
C25 U3 C24 30.4(6) . . ?
O1 U3 C23 155.8(5) . . ?
C21 U3 C23 49.7(6) . . ?
C22 U3 C23 30.1(6) . . ?
C25 U3 C23 49.9(5) . . ?
C24 U3 C23 29.6(6) . . ?
O1 U3 I5 73.8(3) . . ?
C21 U3 I5 130.8(4) . . ?
C22 U3 I5 102.8(4) . . ?
C25 U3 I5 125.2(4) . . ?
C24 U3 I5 94.8(4) . . ?
C23 U3 I5 82.2(4) . . ?
O1 U3 I4 74.3(3) . . ?
C21 U3 I4 113.1(4) . . ?
C22 U3 I4 130.0(4) . . ?
C25 U3 I4 83.9(4) . . ?
C24 U3 I4 82.2(4) . . ?
C23 U3 I4 108.7(4) . . ?
I5 U3 I4 89.34(4) . . ?
O1 U3 I6 74.1(3) . . ?
C21 U3 I6 95.6(4) . . ?
C22 U3 I6 81.6(4) . . ?
C25 U3 I6 126.0(4) . . ?
C24 U3 I6 128.4(4) . . ?
C23 U3 I6 99.9(4) . . ?
I5 U3 I6 81.16(4) . . ?
I4 U3 I6 148.37(5) . . ?
O1 U3 I3 72.7(3) . . ?
C21 U3 I3 82.0(4) . . ?
C22 U3 I3 107.7(4) . . ?
C25 U3 I3 86.1(4) . . ?
C24 U3 I3 115.7(4) . . ?
C23 U3 I3 131.3(4) . . ?
I5 U3 I3 146.46(5) . . ?
I4 U3 I3 81.71(4) . . ?
I6 U3 I3 89.71(4) . . ?
O1 U3 U2 30.4(3) . . ?
C21 U3 U2 132.9(4) . . ?
C22 U3 U2 160.9(4) . . ?
C25 U3 U2 120.9(4) . . ?
C24 U3 U2 133.7(4) . . ?
C23 U3 U2 161.8(4) . . ?
I5 U3 U2 95.91(4) . . ?
I4 U3 U2 53.11(3) . . ?
I6 U3 U2 97.72(3) . . ?
I3 U3 U2 53.22(3) . . ?
O1B U1B C4B 155.5(6) . . ?
O1B U1B C5B 155.5(6) . . ?
C4B U1B C5B 29.5(6) . . ?
O1B U1B C3B 152.8(6) . . ?
C4B U1B C3B 30.3(6) . . ?
C5B U1B C3B 49.6(6) . . ?
O1B U1B C1B 153.8(5) . . ?
C4B U1B C1B 49.0(6) . . ?
C5B U1B C1B 30.4(5) . . ?
C3B U1B C1B 49.1(6) . . ?
O1B U1B C2B 152.1(6) . . ?
C4B U1B C2B 48.9(6) . . ?
C5B U1B C2B 49.8(6) . . ?
C3B U1B C2B 29.1(6) . . ?
C1B U1B C2B 30.0(5) . . ?
O1B U1B I2B 73.2(4) . . ?
C4B U1B I2B 121.6(4) . . ?
C5B U1B I2B 92.2(4) . . ?
C3B U1B I2B 130.9(4) . . ?
C1B U1B I2B 82.1(4) . . ?
C2B U1B I2B 104.6(4) . . ?
O1B U1B I5B 73.5(4) . . ?
C4B U1B I5B 120.8(4) . . ?
C5B U1B I5B 128.1(4) . . ?
C3B U1B I5B 90.6(4) . . ?
C1B U1B I5B 100.0(4) . . ?
C2B U1B I5B 79.0(4) . . ?
I2B U1B I5B 93.57(4) . . ?
O1B U1B I6B 73.4(4) . . ?
C4B U1B I6B 89.2(4) . . ?
C5B U1B I6B 118.1(4) . . ?
C3B U1B I6B 82.3(4) . . ?
C1B U1B I6B 131.3(4) . . ?
C2B U1B I6B 106.1(4) . . ?
I2B U1B I6B 146.45(4) . . ?
I5B U1B I6B 79.25(4) . . ?
O1B U1B I1B 74.7(4) . . ?
C4B U1B I1B 88.1(4) . . ?
C5B U1B I1B 83.8(4) . . ?
C3B U1B I1B 117.2(4) . . ?
C1B U1B I1B 110.1(4) . . ?
C2B U1B I1B 133.0(4) . . ?
I2B U1B I1B 80.51(4) . . ?
I5B U1B I1B 147.97(4) . . ?
I6B U1B I1B 88.44(4) . . ?
O1B U1B U3B 29.9(4) . . ?
C4B U1B U3B 141.4(4) . . ?
C5B U1B U3B 170.8(4) . . ?
C3B U1B U3B 123.4(4) . . ?
C1B U1B U3B 152.9(4) . . ?
C2B U1B U3B 128.3(4) . . ?
I2B U1B U3B 96.82(3) . . ?
I5B U1B U3B 52.90(3) . . ?
I6B U1B U3B 52.79(3) . . ?
I1B U1B U3B 96.27(3) . . ?
O1B U2B C14B 151.1(6) . . ?
O1B U2B C15B 156.5(6) . . ?
C14B U2B C15B 31.2(6) . . ?
O1B U2B C13B 149.6(6) . . ?
C14B U2B C13B 29.4(6) . . ?
C15B U2B C13B 49.7(6) . . ?
O1B U2B C11B 158.3(5) . . ?
C14B U2B C11B 49.6(6) . . ?
C15B U2B C11B 29.7(6) . . ?
C13B U2B C11B 49.0(6) . . ?
O1B U2B C12B 153.8(6) . . ?
C14B U2B C12B 48.7(6) . . ?
C15B U2B C12B 48.9(6) . . ?
C13B U2B C12B 29.5(6) . . ?
C11B U2B C12B 29.3(6) . . ?
O1B U2B I3B 73.6(4) . . ?
C14B U2B I3B 120.1(4) . . ?
C15B U2B I3B 128.7(4) . . ?
C13B U2B I3B 90.8(4) . . ?
C11B U2B I3B 101.3(4) . . ?
C12B U2B I3B 80.2(4) . . ?
O1B U2B I1B 74.3(4) . . ?
C14B U2B I1B 127.7(4) . . ?
C15B U2B I1B 96.6(4) . . ?
C13B U2B I1B 132.4(4) . . ?
C11B U2B I1B 84.6(4) . . ?
C12B U2B I1B 104.3(4) . . ?
I3B U2B I1B 88.53(4) . . ?
O1B U2B I2B 70.9(4) . . ?
C14B U2B I2B 93.0(4) . . ?
C15B U2B I2B 86.3(4) . . ?
C13B U2B I2B 121.7(4) . . ?
C11B U2B I2B 110.8(4) . . ?
C12B U2B I2B 135.1(4) . . ?
I3B U2B I2B 144.43(4) . . ?
I1B U2B I2B 79.79(4) . . ?
O1B U2B I4B 70.3(4) . . ?
C14B U2B I4B 85.5(4) . . ?
C15B U2B I4B 115.6(4) . . ?
C13B U2B I4B 82.2(4) . . ?
C11B U2B I4B 130.7(4) . . ?
C12B U2B I4B 108.0(4) . . ?
I3B U2B I4B 82.83(4) . . ?
I1B U2B I4B 144.56(4) . . ?
I2B U2B I4B 87.52(4) . . ?
O1B U2B U3B 29.9(4) . . ?
C14B U2B U3B 136.5(4) . . ?
C15B U2B U3B 167.6(4) . . ?
C13B U2B U3B 120.8(4) . . ?
C11B U2B U3B 154.0(4) . . ?
C12B U2B U3B 128.3(4) . . ?
I3B U2B U3B 52.79(3) . . ?
I1B U2B U3B 95.74(3) . . ?
I2B U2B U3B 94.81(3) . . ?
I4B U2B U3B 52.24(3) . . ?
O1B U3B C24B 151.6(6) . . ?
O1B U3B C25B 151.4(5) . . ?
C24B U3B C25B 30.3(6) . . ?
O1B U3B C21B 154.2(6) . . ?
C24B U3B C21B 50.0(6) . . ?
C25B U3B C21B 30.5(6) . . ?
O1B U3B C23B 155.1(5) . . ?
C24B U3B C23B 29.7(6) . . ?
C25B U3B C23B 49.3(6) . . ?
C21B U3B C23B 49.3(6) . . ?
O1B U3B C22B 156.1(5) . . ?
C24B U3B C22B 49.8(6) . . ?
C25B U3B C22B 50.3(5) . . ?
C21B U3B C22B 30.7(6) . . ?
C23B U3B C22B 29.5(5) . . ?
O1B U3B I5B 73.8(3) . . ?
C24B U3B I5B 94.8(4) . . ?
C25B U3B I5B 125.0(4) . . ?
C21B U3B I5B 128.9(4) . . ?
C23B U3B I5B 81.3(4) . . ?
C22B U3B I5B 99.4(4) . . ?
O1B U3B I6B 74.3(4) . . ?
C24B U3B I6B 130.4(4) . . ?
C25B U3B I6B 126.3(4) . . ?
C21B U3B I6B 95.9(4) . . ?
C23B U3B I6B 101.8(4) . . ?
C22B U3B I6B 82.1(4) . . ?
I5B U3B I6B 80.22(4) . . ?
O1B U3B I4B 72.5(4) . . ?
C24B U3B I4B 82.0(4) . . ?
C25B U3B I4B 84.9(4) . . ?
C21B U3B I4B 114.1(4) . . ?
C23B U3B I4B 108.6(4) . . ?
C22B U3B I4B 131.2(4) . . ?
I5B U3B I4B 91.00(4) . . ?
I6B U3B I4B 146.73(5) . . ?
O1B U3B I3B 74.0(3) . . ?
C24B U3B I3B 116.0(4) . . ?
C25B U3B I3B 86.5(4) . . ?
C21B U3B I3B 81.8(4) . . ?
C23B U3B I3B 130.7(4) . . ?
C22B U3B I3B 108.2(4) . . ?
I5B U3B I3B 147.52(5) . . ?
I6B U3B I3B 86.83(4) . . ?
I4B U3B I3B 83.68(4) . . ?
O1B U3B U1B 29.8(3) . . ?
C24B U3B U1B 148.1(4) . . ?
C25B U3B U1B 178.3(4) . . ?
C21B U3B U1B 149.8(4) . . ?
C23B U3B U1B 129.2(4) . . ?
C22B U3B U1B 128.9(4) . . ?
I5B U3B U1B 53.37(3) . . ?
I6B U3B U1B 53.86(3) . . ?
I4B U3B U1B 95.30(3) . . ?
I3B U3B U1B 95.11(3) . . ?
U2 I1 U1 74.31(3) . . ?
U1 I2 U2 73.74(3) . . ?
U3 I3 U2 73.74(3) . . ?
U3 I4 U2 73.97(4) . . ?
U3 I5 U1 73.99(3) . . ?
U3 I6 U1 74.01(3) . . ?
U3 O1 U2 119.8(5) . . ?
U3 O1 U1 120.3(5) . . ?
U2 O1 U1 119.9(6) . . ?
C5 C1 C2 105.3(17) . . ?
C5 C1 C6 130(2) . . ?
C2 C1 C6 124.6(19) . . ?
C5 C1 U1 76.0(11) . . ?
C2 C1 U1 75.2(11) . . ?
C6 C1 U1 117.6(14) . . ?
C3 C2 C1 108.4(16) . . ?
C3 C2 C7 122.8(16) . . ?
C1 C2 C7 128.6(16) . . ?
C3 C2 U1 76.4(10) . . ?
C1 C2 U1 73.5(10) . . ?
C7 C2 U1 119.6(12) . . ?
C2 C3 C4 108.9(16) . . ?
C2 C3 C8 125.7(16) . . ?
C4 C3 C8 124.1(17) . . ?
C2 C3 U1 73.8(10) . . ?
C4 C3 U1 76.5(10) . . ?
C8 C3 U1 126.7(13) . . ?
C5 C4 C3 105.3(16) . . ?
C5 C4 C9 125.9(18) . . ?
C3 C4 C9 128.3(18) . . ?
C5 C4 U1 72.3(11) . . ?
C3 C4 U1 73.2(10) . . ?
C9 C4 U1 125.6(14) . . ?
C1 C5 C4 112.1(17) . . ?
C1 C5 C10 122.8(18) . . ?
C4 C5 C10 125.0(17) . . ?
C1 C5 U1 74.0(11) . . ?
C4 C5 U1 78.0(11) . . ?
C10 C5 U1 118.8(13) . . ?
C12 C11 C15 109.9(17) . . ?
C12 C11 C16 128.0(18) . . ?
C15 C11 C16 121.4(17) . . ?
C12 C11 U2 75.2(11) . . ?
C15 C11 U2 74.9(11) . . ?
C16 C11 U2 124.4(13) . . ?
C11 C12 C13 108.4(17) . . ?
C11 C12 C17 123.9(18) . . ?
C13 C12 C17 127.1(18) . . ?
C11 C12 U2 76.2(12) . . ?
C13 C12 U2 73.9(11) . . ?
C17 C12 U2 123.4(13) . . ?
C12 C13 C14 110.3(16) . . ?
C12 C13 C18 125.5(18) . . ?
C14 C13 C18 124.0(18) . . ?
C12 C13 U2 76.2(11) . . ?
C14 C13 U2 75.3(11) . . ?
C18 C13 U2 119.4(13) . . ?
C13 C14 C15 106.3(16) . . ?
C13 C14 C19 126.6(17) . . ?
C15 C14 C19 127.0(17) . . ?
C13 C14 U2 74.0(10) . . ?
C15 C14 U2 76.3(11) . . ?
C19 C14 U2 117.5(12) . . ?
C14 C15 C20 128.5(19) . . ?
C14 C15 C11 105.1(17) . . ?
C20 C15 C11 125.7(19) . . ?
C14 C15 U2 73.2(11) . . ?
C20 C15 U2 124.8(14) . . ?
C11 C15 U2 73.8(11) . . ?
C22 C21 C25 108.1(16) . . ?
C22 C21 C26 124.8(18) . . ?
C25 C21 C26 126.8(17) . . ?
C22 C21 U3 75.6(10) . . ?
C25 C21 U3 75.5(10) . . ?
C26 C21 U3 120.3(13) . . ?
C21 C22 C23 110.2(17) . . ?
C21 C22 C27 125.2(17) . . ?
C23 C22 C27 123.5(17) . . ?
C21 C22 U3 74.9(10) . . ?
C23 C22 U3 76.7(11) . . ?
C27 C22 U3 124.9(12) . . ?
C24 C23 C22 106.2(17) . . ?
C24 C23 C28 124.3(18) . . ?
C22 C23 C28 128.7(18) . . ?
C24 C23 U3 74.6(11) . . ?
C22 C23 U3 73.1(10) . . ?
C28 C23 U3 125.5(13) . . ?
C23 C24 C25 109.0(17) . . ?
C23 C24 C29 126.0(19) . . ?
C25 C24 C29 124.7(17) . . ?
C23 C24 U3 75.8(11) . . ?
C25 C24 U3 74.0(11) . . ?
C29 C24 U3 121.5(13) . . ?
C21 C25 C24 106.4(15) . . ?
C21 C25 C30 128.4(17) . . ?
C24 C25 C30 125.0(18) . . ?
C21 C25 U3 74.0(10) . . ?
C24 C25 U3 75.6(11) . . ?
C30 C25 U3 119.1(13) . . ?
U2B I1B U1B 73.98(4) . . ?
U1B I2B U2B 74.24(4) . . ?
U2B I3B U3B 74.79(3) . . ?
U3B I4B U2B 73.89(3) . . ?
U3B I5B U1B 73.72(3) . . ?
U3B I6B U1B 73.35(3) . . ?
U1B O1B U3B 120.3(6) . . ?
U1B O1B U2B 120.2(7) . . ?
U3B O1B U2B 119.2(6) . . ?
C2B C1B C5B 107.5(17) . . ?
C2B C1B C6B 126.6(18) . . ?
C5B C1B C6B 125.0(18) . . ?
C2B C1B U1B 75.5(11) . . ?
C5B C1B U1B 74.1(11) . . ?
C6B C1B U1B 124.9(14) . . ?
C3B C2B C1B 108.3(18) . . ?
C3B C2B C7B 129.3(19) . . ?
C1B C2B C7B 121.5(17) . . ?
C3B C2B U1B 74.5(12) . . ?
C1B C2B U1B 74.5(10) . . ?
C7B C2B U1B 125.6(13) . . ?
C2B C3B C4B 107.6(18) . . ?
C2B C3B C8B 125.8(19) . . ?
C4B C3B C8B 126.3(18) . . ?
C2B C3B U1B 76.4(12) . . ?
C4B C3B U1B 73.5(11) . . ?
C8B C3B U1B 121.7(14) . . ?
C5B C4B C3B 110.0(18) . . ?
C5B C4B C9B 126.3(19) . . ?
C3B C4B C9B 123.7(19) . . ?
C5B C4B U1B 76.4(12) . . ?
C3B C4B U1B 76.3(11) . . ?
C9B C4B U1B 116.7(14) . . ?
C4B C5B C1B 106.6(17) . . ?
C4B C5B C10B 128.2(18) . . ?
C1B C5B C10B 125.0(18) . . ?
C4B C5B U1B 74.2(12) . . ?
C1B C5B U1B 75.5(11) . . ?
C10B C5B U1B 120.3(13) . . ?
C12B C11B C15B 108.5(17) . . ?
C12B C11B C16B 125.4(17) . . ?
C15B C11B C16B 125.6(18) . . ?
C12B C11B U2B 76.2(11) . . ?
C15B C11B U2B 73.6(11) . . ?
C16B C11B U2B 123.0(12) . . ?
C11B C12B C13B 108.3(18) . . ?
C11B C12B C17B 125.6(18) . . ?
C13B C12B C17B 125.6(18) . . ?
C11B C12B U2B 74.5(11) . . ?
C13B C12B U2B 73.0(11) . . ?
C17B C12B U2B 124.7(13) . . ?
C14B C13B C12B 108.7(18) . . ?
C14B C13B C18B 127.4(18) . . ?
C12B C13B C18B 123.6(18) . . ?
C14B C13B U2B 73.5(11) . . ?
C12B C13B U2B 77.5(11) . . ?
C18B C13B U2B 120.4(13) . . ?
C13B C14B C15B 108.4(17) . . ?
C13B C14B C19B 129.2(18) . . ?
C15B C14B C19B 122.3(17) . . ?
C13B C14B U2B 77.2(12) . . ?
C15B C14B U2B 76.0(11) . . ?
C19B C14B U2B 116.7(13) . . ?
C11B C15B C14B 106.1(18) . . ?
C11B C15B C20B 127.7(19) . . ?
C14B C15B C20B 126.1(18) . . ?
C11B C15B U2B 76.7(12) . . ?
C14B C15B U2B 72.8(11) . . ?
C20B C15B U2B 119.2(14) . . ?
C25B C21B C22B 107.8(16) . . ?
C25B C21B C26B 130.2(18) . . ?
C22B C21B C26B 121.9(18) . . ?
C25B C21B U3B 74.3(11) . . ?
C22B C21B U3B 76.1(10) . . ?
C26B C21B U3B 119.1(14) . . ?
C23B C22B C21B 106.0(16) . . ?
C23B C22B C27B 129.3(17) . . ?
C21B C22B C27B 124.1(17) . . ?
C23B C22B U3B 74.7(10) . . ?
C21B C22B U3B 73.2(10) . . ?
C27B C22B U3B 123.9(13) . . ?
C24B C23B C22B 110.4(17) . . ?
C24B C23B C28B 122.5(18) . . ?
C22B C23B C28B 126.5(17) . . ?
C24B C23B U3B 73.5(11) . . ?
C22B C23B U3B 75.7(11) . . ?
C28B C23B U3B 124.5(13) . . ?
C23B C24B C25B 108.0(17) . . ?
C23B C24B C29B 125.6(19) . . ?
C25B C24B C29B 124.9(18) . . ?
C23B C24B U3B 76.8(11) . . ?
C25B C24B U3B 75.0(11) . . ?
C29B C24B U3B 125.5(13) . . ?
C24B C25B C21B 107.8(16) . . ?
C24B C25B C30B 128.3(18) . . ?
C21B C25B C30B 123.8(17) . . ?
C24B C25B U3B 74.8(11) . . ?
C21B C25B U3B 75.3(11) . . ?
C30B C25B U3B 119.1(12) . . ?

loop_
_geom_bond_atom_site_label_1
_geom_bond_atom_site_label_2
_geom_bond_distance
_geom_bond_site_symmetry_2
_geom_bond_publ_flag
U1 O1 2.234(12) . ?
U1 C1 2.69(2) . ?
U1 C2 2.715(18) . ?
U1 C5 2.718(19) . ?
U1 C3 2.748(18) . ?
U1 C4 2.791(18) . ?
U1 I2 3.1772(15) . ?
U1 I6 3.1979(15) . ?
U1 I1 3.2143(15) . ?
U1 I5 3.2260(16) . ?
U1 U3 3.8395(11) . ?
U2 O1 2.228(12) . ?
U2 C13 2.705(18) . ?
U2 C14 2.721(18) . ?
U2 C12 2.73(2) . ?
U2 C11 2.746(18) . ?
U2 C15 2.76(2) . ?
U2 I1 3.1794(15) . ?
U2 I4 3.1821(16) . ?
U2 I3 3.1904(15) . ?
U2 I2 3.2576(15) . ?
U2 U3 3.8240(11) . ?
U3 O1 2.192(13) . ?
U3 C21 2.708(19) . ?
U3 C22 2.717(19) . ?
U3 C25 2.727(17) . ?
U3 C24 2.75(2) . ?
U3 C23 2.763(18) . ?
U3 I5 3.1539(15) . ?
U3 I4 3.1744(15) . ?
U3 I6 3.1809(15) . ?
U3 I3 3.1826(15) . ?
U1B O1B 2.192(13) . ?
U1B C4B 2.70(2) . ?
U1B C5B 2.73(2) . ?
U1B C3B 2.74(2) . ?
U1B C1B 2.748(18) . ?
U1B C2B 2.761(19) . ?
U1B I2B 3.1698(16) . ?
U1B I5B 3.1849(16) . ?
U1B I6B 3.2112(15) . ?
U1B I1B 3.2238(16) . ?
U1B U3B 3.8095(11) . ?
U2B O1B 2.268(13) . ?
U2B C14B 2.679(19) . ?
U2B C15B 2.72(2) . ?
U2B C13B 2.725(19) . ?
U2B C11B 2.760(19) . ?
U2B C12B 2.78(2) . ?
U2B I3B 3.1652(15) . ?
U2B I1B 3.2040(16) . ?
U2B I2B 3.2377(15) . ?
U2B I4B 3.2398(16) . ?
U2B U3B 3.8538(11) . ?
U3B O1B 2.200(15) . ?
U3B C24B 2.70(2) . ?
U3B C25B 2.701(19) . ?
U3B C21B 2.713(19) . ?
U3B C23B 2.739(19) . ?
U3B C22B 2.752(18) . ?
U3B I5B 3.1654(14) . ?
U3B I6B 3.1666(15) . ?
U3B I4B 3.1714(14) . ?
U3B I3B 3.1806(14) . ?
C1 C5 1.40(3) . ?
C1 C2 1.46(3) . ?
C1 C6 1.49(3) . ?
C2 C3 1.41(3) . ?
C2 C7 1.53(3) . ?
C3 C4 1.45(3) . ?
C3 C8 1.50(3) . ?
C4 C5 1.42(3) . ?
C4 C9 1.45(3) . ?
C5 C10 1.56(3) . ?
C11 C12 1.35(3) . ?
C11 C15 1.49(3) . ?
C11 C16 1.54(3) . ?
C12 C13 1.40(3) . ?
C12 C17 1.52(3) . ?
C13 C14 1.43(3) . ?
C13 C18 1.50(3) . ?
C14 C15 1.44(3) . ?
C14 C19 1.51(3) . ?
C15 C20 1.47(3) . ?
C21 C22 1.38(3) . ?
C21 C25 1.43(3) . ?
C21 C26 1.51(3) . ?
C22 C23 1.43(3) . ?
C22 C27 1.54(3) . ?
C23 C24 1.41(3) . ?
C23 C28 1.51(3) . ?
C24 C25 1.44(3) . ?
C24 C29 1.59(3) . ?
C25 C30 1.47(3) . ?
C1B C2B 1.43(3) . ?
C1B C5B 1.44(3) . ?
C1B C6B 1.49(3) . ?
C2B C3B 1.38(3) . ?
C2B C7B 1.50(3) . ?
C3B C4B 1.42(3) . ?
C3B C8B 1.54(3) . ?
C4B C5B 1.38(3) . ?
C4B C9B 1.55(3) . ?
C5B C10B 1.51(3) . ?
C11B C12B 1.40(3) . ?
C11B C15B 1.41(3) . ?
C11B C16B 1.56(3) . ?
C12B C13B 1.40(3) . ?
C12B C17B 1.54(3) . ?
C13B C14B 1.37(3) . ?
C13B C18B 1.52(3) . ?
C14B C15B 1.45(3) . ?
C14B C19B 1.55(3) . ?
C15B C20B 1.53(3) . ?
C21B C25B 1.42(3) . ?
C21B C22B 1.45(3) . ?
C21B C26B 1.51(3) . ?
C22B C23B 1.40(3) . ?
C22B C27B 1.48(3) . ?
C23B C24B 1.39(3) . ?
C23B C28B 1.52(3) . ?
C24B C25B 1.41(3) . ?
C24B C29B 1.54(3) . ?
C25B C30B 1.53(3) . ?
